data_7031119
loop_
_publ_author_name
'Xiao, Hong-Ping'
'Zhou, Jian'
'Wang, Xiao-Li'
'Zou, Hua-Hong'
'Zhao, Rong-Qing'
'Xiao, Hong'

_publ_section_title
;
 Solvothermal syntheses and characterizations of three new holmium
 selenidostannates(iv): a rare example of adamantane-like [Sn4Se10](4-)
 selenidostannate(iv) with lanthanide complexes.
;
_journal_issue 32
_journal_name_full 'Dalton transactions (Cambridge, England : 2003)'
_journal_page_first 12306
_journal_page_last 12312
_journal_paper_doi 10.1039/c4dt00972j
_journal_volume 43
_journal_year 2014
_chemical_formula_moiety 'C12 H38 Ho N8, 0.5(Se6 Sn2), Cl'
_chemical_formula_sum 'C12 H38 Cl Ho N8 Se3 Sn'
_chemical_formula_weight 850.45
_chemical_name_systematic
; 
 ? 
;
_space_group_IT_number 14
_symmetry_cell_setting monoclinic
_symmetry_space_group_name_Hall '-P 2ybc'
_symmetry_space_group_name_H-M 'P 1 21/c 1'
_atom_sites_solution_hydrogens geom
_atom_sites_solution_primary direct
_atom_sites_solution_secondary difmap
_audit_creation_method SHELXL-97
_cell_angle_alpha 90.00
_cell_angle_beta 102.5710(10)
_cell_angle_gamma 90.00
_cell_formula_units_Z 4
_cell_length_a 10.1839(4)
_cell_length_b 14.1303(5)
_cell_length_c 18.0100(6)
_cell_measurement_temperature 100(2)
_cell_volume 2529.54(16)
_computing_structure_refinement 'SHELXL-97 (Sheldrick, 1997)'
_computing_structure_solution 'SHELXS-97 (Sheldrick, 1990)'
_diffrn_ambient_temperature 100(2)
_diffrn_detector_area_resol_mean 7.31
_diffrn_measured_fraction_theta_full 0.988
_diffrn_measured_fraction_theta_max 0.988
_diffrn_measurement_device_type 'Rigaku Mercury'
_diffrn_measurement_method \w
_diffrn_radiation_monochromator graphite
_diffrn_radiation_source 'fine-focus sealed tube'
_diffrn_radiation_type MoK\a
_diffrn_radiation_wavelength 0.71073
_diffrn_reflns_av_R_equivalents 0.0308
_diffrn_reflns_av_sigmaI/netI 0.0268
_diffrn_reflns_limit_h_max 11
_diffrn_reflns_limit_h_min -12
_diffrn_reflns_limit_k_max 16
_diffrn_reflns_limit_k_min -14
_diffrn_reflns_limit_l_max 21
_diffrn_reflns_limit_l_min -14
_diffrn_reflns_number 18668
_diffrn_reflns_theta_full 25.10
_diffrn_reflns_theta_max 25.10
_diffrn_reflns_theta_min 1.85
_exptl_absorpt_coefficient_mu 8.529
_exptl_absorpt_correction_T_max 0.3611
_exptl_absorpt_correction_T_min 0.2555
_exptl_absorpt_correction_type numerical
_exptl_absorpt_process_details 'optimized using Stoe X-shape'
_exptl_crystal_colour YELLOW
_exptl_crystal_density_diffrn 2.233
_exptl_crystal_density_method 'not measured'
_exptl_crystal_description sheet
_exptl_crystal_F_000 1608
_exptl_crystal_size_max 0.22
_exptl_crystal_size_mid 0.18
_exptl_crystal_size_min 0.15
_refine_diff_density_max 1.572
_refine_diff_density_min -1.709
_refine_diff_density_rms 0.127
_refine_ls_extinction_method none
_refine_ls_goodness_of_fit_ref 1.143
_refine_ls_hydrogen_treatment mixed
_refine_ls_matrix_type full
_refine_ls_number_parameters 239
_refine_ls_number_reflns 4453
_refine_ls_number_restraints 324
_refine_ls_restrained_S_all 1.186
_refine_ls_R_factor_all 0.0296
_refine_ls_R_factor_gt 0.0251
_refine_ls_shift/su_max 0.001
_refine_ls_shift/su_mean 0.000
_refine_ls_structure_factor_coef Fsqd
_refine_ls_weighting_details 'calc w=1/[\s^2^(Fo^2^)+(0.0211P)^2^+6.7254P] where P=(Fo^2^+2Fc^2^)/3'
_refine_ls_weighting_scheme calc
_refine_ls_wR_factor_gt 0.0566
_refine_ls_wR_factor_ref 0.0583
_reflns_number_gt 4010
_reflns_number_total 4453
_reflns_threshold_expression >2sigma(I)
_cod_data_source_file c4dt00972j2.cif
_cod_data_source_block 1
_cod_depositor_comments 'Adding full bibliography for 7031119--7031121.cif.'
_cod_original_sg_symbol_H-M 'P 21/c'
_cod_database_code 7031119

loop_
_symmetry_equiv_pos_as_xyz
'x, y, z'
'-x, y+1/2, -z+1/2'
'-x, -y, -z'
'x, -y-1/2, z-1/2'

loop_
_atom_site_label
_atom_site_type_symbol
_atom_site_fract_x
_atom_site_fract_y
_atom_site_fract_z
_atom_site_U_iso_or_equiv
_atom_site_adp_type
_atom_site_occupancy
_atom_site_symmetry_multiplicity
_atom_site_calc_flag
_atom_site_refinement_flags
Ho1 Ho 0.56157(2) 0.263984(16) 0.135637(12) 0.01440(7) Uani 1 1 d .
Sn1 Sn 0.09897(3) 0.56517(2) 0.077949(17) 0.01459(9) Uani 1 1 d .
Se1 Se 0.34726(5) 0.57717(4) 0.09173(3) 0.01994(12) Uani 1 1 d .
Se3 Se 0.01549(5) 0.64777(4) 0.17732(3) 0.02133(12) Uani 1 1 d .
Se2 Se 0.02407(5) 0.38972(4) 0.05881(3) 0.02074(12) Uani 1 1 d .
Cl1 Cl 0.44960(14) 0.93996(10) 0.12686(9) 0.0346(3) Uani 1 1 d .
N1 N 0.4604(5) 0.1670(3) 0.2253(3) 0.0288(10) Uani 1 1 d U
H1A H 0.4158 0.1181 0.1994 0.035 Uiso 1 1 calc R
H1B H 0.5274 0.1430 0.2614 0.035 Uiso 1 1 calc R
N2 N 0.3990(4) 0.3561(3) 0.1920(2) 0.0258(9) Uani 1 1 d U
H2A H 0.4454 0.3909 0.2309 0.031 Uiso 1 1 calc R
H2B H 0.3545 0.3964 0.1567 0.031 Uiso 1 1 calc R
N3 N 0.6426(4) 0.4285(3) 0.1218(2) 0.0229(9) Uani 1 1 d U
H3A H 0.6911 0.4288 0.0855 0.027 Uiso 1 1 calc R
H3B H 0.5709 0.4664 0.1060 0.027 Uiso 1 1 calc R
N4 N 0.7221(4) 0.3148(3) 0.2540(2) 0.0232(9) Uani 1 1 d U
H4A H 0.6756 0.3346 0.2883 0.028 Uiso 1 1 calc R
H4B H 0.7729 0.2651 0.2741 0.028 Uiso 1 1 calc R
N5 N 0.6984(5) 0.1164(3) 0.1680(2) 0.0270(9) Uani 1 1 d U
H5A H 0.7461 0.1209 0.2162 0.032 Uiso 1 1 calc R
H5B H 0.6422 0.0668 0.1658 0.032 Uiso 1 1 calc R
N6 N 0.7232(5) 0.2422(3) 0.0512(3) 0.0305(10) Uani 1 1 d U
H6A H 0.6764 0.2389 0.0027 0.037 Uiso 1 1 calc R
H6B H 0.7764 0.2936 0.0552 0.037 Uiso 1 1 calc R
N7 N 0.4329(5) 0.1482(4) 0.0459(3) 0.0381(11) Uani 1 1 d U
H7A H 0.4783 0.1332 0.0099 0.046 Uiso 1 1 calc R
H7B H 0.4194 0.0950 0.0706 0.046 Uiso 1 1 calc R
N8 N 0.4197(5) 0.3412(4) 0.0199(3) 0.0361(11) Uani 1 1 d U
H8A H 0.3667 0.3846 0.0354 0.043 Uiso 1 1 calc R
H8B H 0.4746 0.3723 -0.0047 0.043 Uiso 1 1 calc R
C1 C 0.3662(7) 0.2198(5) 0.2635(4) 0.0446(15) Uani 1 1 d U
H1C H 0.2976 0.1766 0.2728 0.053 Uiso 1 1 calc R
H1D H 0.4158 0.2427 0.3124 0.053 Uiso 1 1 calc R
C2 C 0.3016(6) 0.2989(4) 0.2198(4) 0.0385(13) Uani 1 1 d U
H2 H 0.2454 0.2707 0.1740 0.046 Uiso 1 1 calc R
C3 C 0.2053(5) 0.3515(4) 0.2566(3) 0.0278(12) Uani 1 1 d U
H3C H 0.1457 0.3074 0.2729 0.042 Uiso 1 1 calc R
H3D H 0.1540 0.3950 0.2207 0.042 Uiso 1 1 calc R
H3E H 0.2546 0.3859 0.2997 0.042 Uiso 1 1 calc R
C4 C 0.7258(6) 0.4676(4) 0.1926(3) 0.0303(12) Uani 1 1 d U
H4C H 0.6677 0.4957 0.2227 0.036 Uiso 1 1 calc R
H4D H 0.7834 0.5170 0.1801 0.036 Uiso 1 1 calc R
C5 C 0.8108(5) 0.3924(4) 0.2385(3) 0.0292(12) Uani 1 1 d U
H5 H 0.8712 0.3666 0.2080 0.035 Uiso 1 1 calc R
C6 C 0.8964(6) 0.4343(5) 0.3108(3) 0.0377(14) Uani 1 1 d U
H6C H 0.8389 0.4594 0.3417 0.057 Uiso 1 1 calc R
H6D H 0.9515 0.4840 0.2978 0.057 Uiso 1 1 calc R
H6E H 0.9527 0.3858 0.3384 0.057 Uiso 1 1 calc R
C7 C 0.7896(8) 0.0979(6) 0.1189(4) 0.0589(16) Uani 1 1 d U
H7 H 0.8371 0.0412 0.1238 0.071 Uiso 1 1 calc R
C8 C 0.8068(9) 0.1598(6) 0.0672(5) 0.0659(17) Uani 1 1 d U
C9 C 0.8996(7) 0.1423(5) 0.0145(5) 0.0514(18) Uani 1 1 d U
H9A H 0.9518 0.0864 0.0302 0.077 Uiso 1 1 calc R
H9B H 0.9587 0.1955 0.0158 0.077 Uiso 1 1 calc R
H9C H 0.8477 0.1339 -0.0364 0.077 Uiso 1 1 calc R
C10 C 0.3349(6) 0.2784(4) -0.0339(3) 0.0340(13) Uani 1 1 d U
H10A H 0.3823 0.2577 -0.0722 0.041 Uiso 1 1 calc R
H10B H 0.2537 0.3112 -0.0592 0.041 Uiso 1 1 calc R
C11 C 0.2991(6) 0.1938(5) 0.0098(4) 0.0404(14) Uani 1 1 d U
H11 H 0.2573 0.2169 0.0505 0.048 Uiso 1 1 calc R
C12 C 0.2069(7) 0.1286(6) -0.0372(4) 0.0572(19) Uani 1 1 d U
H12A H 0.2489 0.1021 -0.0753 0.086 Uiso 1 1 calc R
H12B H 0.1268 0.1619 -0.0614 0.086 Uiso 1 1 calc R
H12C H 0.1840 0.0788 -0.0060 0.086 Uiso 1 1 calc R

loop_
_atom_site_aniso_label
_atom_site_aniso_U_11
_atom_site_aniso_U_22
_atom_site_aniso_U_33
_atom_site_aniso_U_23
_atom_site_aniso_U_13
_atom_site_aniso_U_12
Ho1 0.01572(11) 0.01215(13) 0.01526(11) 0.00299(9) 0.00324(8) 0.00205(9)
Sn1 0.01575(16) 0.01231(19) 0.01503(16) -0.00071(13) 0.00184(12) -0.00085(13)
Se1 0.0167(2) 0.0177(3) 0.0258(3) 0.0031(2) 0.00541(19) 0.00071(19)
Se3 0.0191(2) 0.0228(3) 0.0225(2) -0.0079(2) 0.00528(19) -0.0023(2)
Se2 0.0282(3) 0.0129(3) 0.0177(2) 0.0016(2) -0.0023(2) -0.0031(2)
Cl1 0.0321(7) 0.0231(8) 0.0467(8) 0.0108(6) 0.0041(6) -0.0022(6)
N1 0.033(2) 0.024(2) 0.032(2) 0.0103(18) 0.0116(18) 0.0027(18)
N2 0.030(2) 0.023(2) 0.028(2) 0.0077(17) 0.0155(17) 0.0065(18)
N3 0.026(2) 0.019(2) 0.0250(19) 0.0069(17) 0.0094(17) 0.0030(17)
N4 0.0238(19) 0.018(2) 0.0268(19) 0.0045(17) 0.0033(16) 0.0015(17)
N5 0.032(2) 0.021(2) 0.025(2) 0.0047(18) 0.0021(17) 0.0095(18)
N6 0.037(2) 0.024(2) 0.035(2) 0.0048(18) 0.0181(18) 0.0070(18)
N7 0.043(2) 0.029(2) 0.036(2) 0.008(2) -0.0049(19) -0.002(2)
N8 0.046(2) 0.032(3) 0.026(2) 0.0035(19) 0.0005(19) 0.009(2)
C1 0.049(3) 0.039(3) 0.054(3) 0.017(3) 0.029(3) 0.009(3)
C2 0.039(3) 0.029(3) 0.055(3) 0.006(3) 0.026(3) 0.000(3)
C3 0.028(3) 0.035(3) 0.022(2) -0.001(2) 0.010(2) 0.000(2)
C4 0.033(3) 0.022(3) 0.035(3) 0.002(2) 0.007(2) -0.005(2)
C5 0.025(2) 0.026(3) 0.034(3) 0.001(2) 0.002(2) -0.002(2)
C6 0.029(3) 0.039(4) 0.039(3) -0.003(3) -0.003(3) -0.012(3)
C7 0.082(4) 0.054(4) 0.048(3) 0.017(3) 0.030(3) 0.046(3)
C8 0.076(4) 0.044(4) 0.095(4) 0.024(3) 0.057(3) 0.026(3)
C9 0.053(4) 0.031(4) 0.084(5) -0.004(3) 0.044(4) 0.006(3)
C10 0.034(3) 0.036(3) 0.026(3) 0.007(2) -0.006(2) 0.001(2)
C11 0.036(3) 0.045(3) 0.036(3) 0.002(3) -0.001(2) -0.002(3)
C12 0.038(3) 0.073(5) 0.057(4) 0.012(4) 0.003(3) -0.011(3)

loop_
_atom_type_symbol
_atom_type_description
_atom_type_scat_dispersion_real
_atom_type_scat_dispersion_imag
_atom_type_scat_source
C C 0.0033 0.0016 'International Tables Vol C Tables 4.2.6.8 and 6.1.1.4'
H H 0.0000 0.0000 'International Tables Vol C Tables 4.2.6.8 and 6.1.1.4'
N N 0.0061 0.0033 'International Tables Vol C Tables 4.2.6.8 and 6.1.1.4'
Cl Cl 0.1484 0.1585 'International Tables Vol C Tables 4.2.6.8 and 6.1.1.4'
Se Se -0.0929 2.2259 'International Tables Vol C Tables 4.2.6.8 and 6.1.1.4'
Sn Sn -0.6537 1.4246 'International Tables Vol C Tables 4.2.6.8 and 6.1.1.4'
Ho Ho -0.2175 4.6783 'International Tables Vol C Tables 4.2.6.8 and 6.1.1.4'

loop_
_geom_angle_atom_site_label_1
_geom_angle_atom_site_label_2
_geom_angle_atom_site_label_3
_geom_angle
_geom_angle_site_symmetry_1
_geom_angle_site_symmetry_3
N7 Ho1 N2 107.97(17) . .
N7 Ho1 N6 81.10(17) . .
N2 Ho1 N6 154.16(15) . .
N7 Ho1 N4 155.14(15) . .
N2 Ho1 N4 82.59(15) . .
N6 Ho1 N4 99.23(16) . .
N7 Ho1 N3 133.76(15) . .
N2 Ho1 N3 79.50(14) . .
N6 Ho1 N3 77.13(15) . .
N4 Ho1 N3 69.40(14) . .
N7 Ho1 N1 79.95(17) . .
N2 Ho1 N1 67.63(14) . .
N6 Ho1 N1 138.19(15) . .
N4 Ho1 N1 83.75(15) . .
N3 Ho1 N1 139.91(15) . .
N7 Ho1 N5 77.85(16) . .
N2 Ho1 N5 136.54(14) . .
N6 Ho1 N5 68.36(15) . .
N4 Ho1 N5 79.22(15) . .
N3 Ho1 N5 128.24(15) . .
N1 Ho1 N5 71.38(15) . .
N7 Ho1 N8 67.47(16) . .
N2 Ho1 N8 78.35(16) . .
N6 Ho1 N8 83.35(16) . .
N4 Ho1 N8 137.39(16) . .
N3 Ho1 N8 69.85(16) . .
N1 Ho1 N8 121.99(16) . .
N5 Ho1 N8 138.14(15) . .
Se3 Sn1 Se1 113.73(2) . .
Se3 Sn1 Se2 113.99(2) . 3_565
Se1 Sn1 Se2 110.40(2) . 3_565
Se3 Sn1 Se2 114.54(2) . .
Se1 Sn1 Se2 109.93(2) . .
Se2 Sn1 Se2 92.378(18) 3_565 .
Sn1 Se2 Sn1 87.622(18) 3_565 .
C1 N1 Ho1 114.7(3) . .
C1 N1 H1A 108.6 . .
Ho1 N1 H1A 108.6 . .
C1 N1 H1B 108.6 . .
Ho1 N1 H1B 108.6 . .
H1A N1 H1B 107.6 . .
C2 N2 Ho1 114.5(3) . .
C2 N2 H2A 108.6 . .
Ho1 N2 H2A 108.6 . .
C2 N2 H2B 108.6 . .
Ho1 N2 H2B 108.6 . .
H2A N2 H2B 107.6 . .
C4 N3 Ho1 113.7(3) . .
C4 N3 H3A 108.8 . .
Ho1 N3 H3A 108.8 . .
C4 N3 H3B 108.8 . .
Ho1 N3 H3B 108.8 . .
H3A N3 H3B 107.7 . .
C5 N4 Ho1 111.4(3) . .
C5 N4 H4A 109.4 . .
Ho1 N4 H4A 109.4 . .
C5 N4 H4B 109.4 . .
Ho1 N4 H4B 109.4 . .
H4A N4 H4B 108.0 . .
C7 N5 Ho1 114.2(4) . .
C7 N5 H5A 108.7 . .
Ho1 N5 H5A 108.7 . .
C7 N5 H5B 108.7 . .
Ho1 N5 H5B 108.7 . .
H5A N5 H5B 107.6 . .
C8 N6 Ho1 114.8(4) . .
C8 N6 H6A 108.6 . .
Ho1 N6 H6A 108.6 . .
C8 N6 H6B 108.6 . .
Ho1 N6 H6B 108.6 . .
H6A N6 H6B 107.5 . .
C11 N7 Ho1 107.3(4) . .
C11 N7 H7A 110.2 . .
Ho1 N7 H7A 110.2 . .
C11 N7 H7B 110.2 . .
Ho1 N7 H7B 110.2 . .
H7A N7 H7B 108.5 . .
C10 N8 Ho1 116.1(4) . .
C10 N8 H8A 108.3 . .
Ho1 N8 H8A 108.3 . .
C10 N8 H8B 108.3 . .
Ho1 N8 H8B 108.3 . .
H8A N8 H8B 107.4 . .
C2 C1 N1 113.5(5) . .
C2 C1 H1C 108.9 . .
N1 C1 H1C 108.9 . .
C2 C1 H1D 108.9 . .
N1 C1 H1D 108.9 . .
H1C C1 H1D 107.7 . .
C1 C2 N2 110.8(5) . .
C1 C2 C3 114.1(5) . .
N2 C2 C3 116.1(5) . .
C1 C2 H2 104.8 . .
N2 C2 H2 104.8 . .
C3 C2 H2 104.8 . .
C2 C3 H3C 109.5 . .
C2 C3 H3D 109.5 . .
H3C C3 H3D 109.5 . .
C2 C3 H3E 109.5 . .
H3C C3 H3E 109.5 . .
H3D C3 H3E 109.5 . .
N3 C4 C5 111.4(5) . .
N3 C4 H4C 109.3 . .
C5 C4 H4C 109.3 . .
N3 C4 H4D 109.3 . .
C5 C4 H4D 109.3 . .
H4C C4 H4D 108.0 . .
N4 C5 C4 108.9(4) . .
N4 C5 C6 112.7(5) . .
C4 C5 C6 110.5(5) . .
N4 C5 H5 108.2 . .
C4 C5 H5 108.2 . .
C6 C5 H5 108.2 . .
C5 C6 H6C 109.5 . .
C5 C6 H6D 109.5 . .
H6C C6 H6D 109.5 . .
C5 C6 H6E 109.5 . .
H6C C6 H6E 109.5 . .
H6D C6 H6E 109.5 . .
C8 C7 N5 121.1(6) . .
C8 C7 H7 119.4 . .
N5 C7 H7 119.4 . .
C7 C8 N6 121.1(6) . .
C7 C8 C9 122.5(7) . .
N6 C8 C9 115.8(6) . .
C8 C9 H9A 109.5 . .
C8 C9 H9B 109.5 . .
H9A C9 H9B 109.5 . .
C8 C9 H9C 109.5 . .
H9A C9 H9C 109.5 . .
H9B C9 H9C 109.5 . .
N8 C10 C11 108.1(5) . .
N8 C10 H10A 110.1 . .
C11 C10 H10A 110.1 . .
N8 C10 H10B 110.1 . .
C11 C10 H10B 110.1 . .
H10A C10 H10B 108.4 . .
C12 C11 N7 112.8(6) . .
C12 C11 C10 113.3(5) . .
N7 C11 C10 105.1(5) . .
C12 C11 H11 108.5 . .
N7 C11 H11 108.5 . .
C10 C11 H11 108.5 . .
C11 C12 H12A 109.5 . .
C11 C12 H12B 109.5 . .
H12A C12 H12B 109.5 . .
C11 C12 H12C 109.5 . .
H12A C12 H12C 109.5 . .
H12B C12 H12C 109.5 . .

loop_
_geom_bond_atom_site_label_1
_geom_bond_atom_site_label_2
_geom_bond_distance
_geom_bond_site_symmetry_2
Ho1 N7 2.467(5) .
Ho1 N2 2.490(4) .
Ho1 N6 2.491(4) .
Ho1 N4 2.493(4) .
Ho1 N3 2.497(4) .
Ho1 N1 2.504(4) .
Ho1 N5 2.506(4) .
Ho1 N8 2.513(5) .
Sn1 Se3 2.4393(6) .
Sn1 Se1 2.4921(6) .
Sn1 Se2 2.5884(6) 3_565
Sn1 Se2 2.5947(6) .
Se2 Sn1 2.5884(6) 3_565
N1 C1 1.496(7) .
N1 H1A 0.9000 .
N1 H1B 0.9000 .
N2 C2 1.449(7) .
N2 H2A 0.9000 .
N2 H2B 0.9000 .
N3 C4 1.477(7) .
N3 H3A 0.9000 .
N3 H3B 0.9000 .
N4 C5 1.486(7) .
N4 H4A 0.9000 .
N4 H4B 0.9000 .
N5 C7 1.438(8) .
N5 H5A 0.9000 .
N5 H5B 0.9000 .
N6 C8 1.435(8) .
N6 H6A 0.9000 .
N6 H6B 0.9000 .
N7 C11 1.519(8) .
N7 H7A 0.9000 .
N7 H7B 0.9000 .
N8 C10 1.452(7) .
N8 H8A 0.9000 .
N8 H8B 0.9000 .
C1 C2 1.441(9) .
C1 H1C 0.9700 .
C1 H1D 0.9700 .
C2 C3 1.495(8) .
C2 H2 0.9800 .
C3 H3C 0.9600 .
C3 H3D 0.9600 .
C3 H3E 0.9600 .
C4 C5 1.500(8) .
C4 H4C 0.9700 .
C4 H4D 0.9700 .
C5 C6 1.519(8) .
C5 H5 0.9800 .
C6 H6C 0.9600 .
C6 H6D 0.9600 .
C6 H6E 0.9600 .
C7 C8 1.317(10) .
C7 H7 0.9300 .
C8 C9 1.499(9) .
C9 H9A 0.9600 .
C9 H9B 0.9600 .
C9 H9C 0.9600 .
C10 C11 1.519(9) .
C10 H10A 0.9700 .
C10 H10B 0.9700 .
C11 C12 1.449(9) .
C11 H11 0.9800 .
C12 H12A 0.9600 .
C12 H12B 0.9600 .
C12 H12C 0.9600 .
